data_1511534
loop_
_publ_author_name
'Oeckler, O.'
'Mattausch, H.J.'
'Vajenine, G.V.'
'Kremer, R.K.'
'Simon, A.'

_publ_section_title
;
 Tb16 Br23 B4: endohedrale Bor-atome in tetrameren Terbiumclusters
;
_journal_name_full 'Zeitschrift fuer Anorganische und Allgemeine Chemie'
_journal_page_first 2542
_journal_page_last 2546
_journal_paper_doi 10.1002/1521-3749(200111)627:11<2542::AID-ZAAC2542>3.0.CO;2-7
_journal_volume 627
_journal_year 2001
_chemical_formula_sum 'B4 Br23 Tb16'
_chemical_name_systematic 'Tb16 Br23 B4'
_space_group_IT_number 12
_symmetry_space_group_name_Hall '-C 2y'
_symmetry_space_group_name_H-M 'C 1 2/m 1'
_cell_angle_alpha 90
_cell_angle_beta 103.95
_cell_angle_gamma 90
_cell_formula_units_Z 2
_cell_length_a 17.523
_cell_length_b 12.008
_cell_length_c 11.901
_cell_volume 2430.306
_citation_journal_id_ASTM ZAACAB
_cod_data_source_file boron4-x_17.cif
_cod_data_source_block B4Br23Tb16
_cod_original_cell_volume 2430.307
_cod_database_code 1511534

loop_
_symmetry_equiv_pos_as_xyz
x,y,z
-x,y,-z
-x,-y,-z
x,-y,z
x+1/2,y+1/2,z
-x+1/2,y+1/2,-z
-x+1/2,-y+1/2,-z
x+1/2,-y+1/2,z

loop_
_atom_site_label
_atom_site_type_symbol
_atom_site_fract_x
_atom_site_fract_y
_atom_site_fract_z
_atom_site_occupancy
_atom_site_U_iso_or_equiv
B1 B 0 0.328 0 1 0.0
B2 B -0.1706 0.5 0.768 1 0.0
Br5 Br -0.33116 0.3291 0.55529 1 0.0
Br1 Br 0.17203 0.1686 0.8947 1 0.0
Br4 Br 0.00525 0.66506 0.66039 1 0.0
Tb2 Tb 0.14983 0.34984 1.06264 1 0.0
Tb5 Tb -0.31282 0.5 0.72518 1 0.0
Br7 Br -0.48783 0.5 0.6865 1 0.0
Br8 Br 0 0 0 1 0.0
Tb3 Tb -0.1618 0.35124 0.6248 1 0.0
Br2 Br 0.16503 0.16193 0.22535 1 0.0
Br6 Br 0.16951 0.5 0.8832 1 0.0
Br3 Br -0.16591 0.5 0.4421 1 0.0
Tb1 Tb -0.00489 0.5 0.84787 1 0.0
Tb4 Tb 0.00149 0.19214 0.84715 1 0.0
